data_7037186
loop_
_publ_author_name
'Courtemanche, Marc-Andr\'e'
'Rochette, \'Etienne'
'L\'egar\'e, Marc-Andr\'e'
'Bi, Wenhua'
'Fontaine, Fr\'ed\'eric-Georges'

_publ_section_title
;
 Reversible hydrogen activation by a bulky haloborane based FLP system.
;
_journal_issue 14
_journal_name_full 'Dalton transactions (Cambridge, England : 2003)'
_journal_page_first 6129
_journal_page_last 6135
_journal_paper_doi 10.1039/c5dt03916a
_journal_volume 45
_journal_year 2016
_chemical_formula_moiety 'C30 H46 B Cl N2'
_chemical_formula_sum 'C30 H46 B Cl N2'
_chemical_formula_weight 480.95
_space_group_crystal_system monoclinic
_space_group_IT_number 14
_space_group_name_Hall '-P 2ybc'
_space_group_name_H-M_alt 'P 1 21/c 1'
_symmetry_space_group_name_Hall '-P 2ybc'
_symmetry_space_group_name_H-M 'P 1 21/c 1'
_atom_sites_solution_hydrogens mixed
_audit_creation_method SHELXL-2014/6
_audit_update_record
;
2015-10-06 deposited with the CCDC.
2015-11-09 downloaded from the CCDC.
;
_cell_angle_alpha 90
_cell_angle_beta 111.6810(10)
_cell_angle_gamma 90
_cell_formula_units_Z 4
_cell_length_a 18.4751(11)
_cell_length_b 9.3581(5)
_cell_length_c 19.2220(11)
_cell_measurement_reflns_used 9989
_cell_measurement_temperature 150(2)
_cell_measurement_theta_max 26.4
_cell_measurement_theta_min 2.3
_cell_volume 3088.2(3)
_computing_cell_refinement APEX2
_computing_data_collection APEX2
_computing_data_reduction Saint
_computing_structure_refinement 'SHELXL-2014/6 (Sheldrick, 2014)'
_computing_structure_solution 'SHELXS-2014/6 (Sheldrick, 2014)'
_diffrn_ambient_temperature 150(2)
_diffrn_measured_fraction_theta_full 1.000
_diffrn_measured_fraction_theta_max 1.000
_diffrn_measurement_device_type 'bruker SMART CCD'
_diffrn_measurement_method '\w scans'
_diffrn_radiation_type MoK\a
_diffrn_radiation_wavelength 0.71073
_diffrn_reflns_av_unetI/netI 0.0302
_diffrn_reflns_Laue_measured_fraction_full 1.000
_diffrn_reflns_Laue_measured_fraction_max 1.000
_diffrn_reflns_number 6312
_diffrn_reflns_point_group_measured_fraction_full 1.000
_diffrn_reflns_point_group_measured_fraction_max 1.000
_diffrn_reflns_theta_full 25.242
_diffrn_reflns_theta_max 26.373
_diffrn_reflns_theta_min 2.147
_diffrn_source 'Sealed X-ray tube'
_exptl_absorpt_coefficient_mu 0.142
_exptl_absorpt_correction_T_max 0.7454
_exptl_absorpt_correction_T_min 0.7039
_exptl_absorpt_correction_type multi-scan
_exptl_absorpt_process_details Sadabs
_exptl_crystal_colour colorless
_exptl_crystal_density_diffrn 1.034
_exptl_crystal_description block
_exptl_crystal_F_000 1048
_exptl_crystal_size_max 0.42
_exptl_crystal_size_mid 0.28
_exptl_crystal_size_min 0.20
_platon_squeeze_details
;
The heavily disordered guest molecules of benzene were squeezed out
;
_refine_diff_density_max 0.241
_refine_diff_density_min -0.189
_refine_diff_density_rms 0.042
_refine_ls_extinction_method none
_refine_ls_goodness_of_fit_ref 1.039
_refine_ls_hydrogen_treatment mixed
_refine_ls_matrix_type full
_refine_ls_number_parameters 323
_refine_ls_number_reflns 6312
_refine_ls_number_restraints 0
_refine_ls_restrained_S_all 1.039
_refine_ls_R_factor_all 0.0530
_refine_ls_R_factor_gt 0.0389
_refine_ls_shift/su_max 0.001
_refine_ls_shift/su_mean 0.000
_refine_ls_structure_factor_coef Fsqd
_refine_ls_weighting_details 'w=1/[\s^2^(Fo^2^)+(0.0431P)^2^+0.9744P] where P=(Fo^2^+2Fc^2^)/3'
_refine_ls_weighting_scheme calc
_refine_ls_wR_factor_gt 0.0925
_refine_ls_wR_factor_ref 0.0982
_reflns_Friedel_coverage 0.000
_reflns_number_gt 4969
_reflns_number_total 6312
_reflns_threshold_expression 'I > 2\s(I)'
_cod_data_source_file c5dt03916a2.cif
_cod_data_source_block ma0818c
_cod_depositor_comments 'Adding full bibliography for 7037185--7037187.cif.'
_cod_database_code 7037186
_shelx_space_group_comment
;
The symmetry employed for this shelxl refinement is uniquely defined
by the following loop, which should always be used as a source of
symmetry information in preference to the above space-group names.
They are only intended as comments.
;

loop_
_space_group_symop_operation_xyz
'x, y, z'
'-x, y+1/2, -z+1/2'
'-x, -y, -z'
'x, -y-1/2, z-1/2'

loop_
_atom_site_label
_atom_site_type_symbol
_atom_site_fract_x
_atom_site_fract_y
_atom_site_fract_z
_atom_site_U_iso_or_equiv
_atom_site_adp_type
_atom_site_occupancy
_atom_site_site_symmetry_order
_atom_site_calc_flag
_atom_site_refinement_flags_posn
_atom_site_refinement_flags_adp
C1 C 0.77912(9) 0.81870(17) 0.43576(8) 0.0284(3) Uani 1 1 d . .
H1A H 0.8166 0.7501 0.4300 0.043 Uiso 1 1 calc R U
H1B H 0.7976 0.8529 0.4876 0.043 Uiso 1 1 calc R U
H1C H 0.7738 0.8998 0.4020 0.043 Uiso 1 1 calc R U
C2 C 0.64287(10) 0.8620(2) 0.42182(11) 0.0422(4) Uani 1 1 d . .
H2A H 0.6374 0.9359 0.3841 0.063 Uiso 1 1 calc R U
H2B H 0.6630 0.9052 0.4718 0.063 Uiso 1 1 calc R U
H2C H 0.5919 0.8187 0.4129 0.063 Uiso 1 1 calc R U
C3 C 0.70007(9) 0.74586(17) 0.41658(8) 0.0270(3) Uani 1 1 d . .
C4 C 0.70926(12) 0.62986(19) 0.47551(9) 0.0417(4) Uani 1 1 d . .
H4A H 0.7560 0.5721 0.4814 0.050 Uiso 1 1 calc R U
H4B H 0.7177 0.6761 0.5242 0.050 Uiso 1 1 calc R U
C5 C 0.63902(13) 0.5313(2) 0.45560(11) 0.0523(5) Uani 1 1 d . .
H5A H 0.6484 0.4570 0.4946 0.063 Uiso 1 1 calc R U
H5B H 0.5923 0.5867 0.4527 0.063 Uiso 1 1 calc R U
C6 C 0.62591(11) 0.46168(19) 0.38040(10) 0.0414(4) Uani 1 1 d . .
H6A H 0.5795 0.3991 0.3667 0.050 Uiso 1 1 calc R U
H6B H 0.6713 0.4007 0.3853 0.050 Uiso 1 1 calc R U
C7 C 0.61403(9) 0.57000(17) 0.31703(9) 0.0295(4) Uani 1 1 d . .
C8 C 0.53169(10) 0.6358(2) 0.29285(12) 0.0481(5) Uani 1 1 d . .
H8A H 0.5263 0.6861 0.3354 0.072 Uiso 1 1 calc R U
H8B H 0.4926 0.5597 0.2761 0.072 Uiso 1 1 calc R U
H8C H 0.5240 0.7033 0.2518 0.072 Uiso 1 1 calc R U
C9 C 0.61821(10) 0.48884(18) 0.24981(9) 0.0351(4) Uani 1 1 d . .
H9A H 0.6048 0.5534 0.2067 0.053 Uiso 1 1 calc R U
H9B H 0.5814 0.4089 0.2377 0.053 Uiso 1 1 calc R U
H9C H 0.6711 0.4522 0.2618 0.053 Uiso 1 1 calc R U
N1 N 0.67990(7) 0.67350(13) 0.34271(6) 0.0210(3) Uani 1 1 d . .
C10 C 0.69364(8) 0.75567(15) 0.28548(8) 0.0196(3) Uani 1 1 d . .
C11 C 0.64447(9) 0.87000(16) 0.25050(9) 0.0266(3) Uani 1 1 d . .
H11 H 0.6008 0.8900 0.2637 0.032 Uiso 1 1 calc R U
C12 C 0.65775(9) 0.95449(17) 0.19723(9) 0.0297(4) Uani 1 1 d . .
H12 H 0.6232 1.0305 0.1739 0.036 Uiso 1 1 calc R U
C13 C 0.72154(9) 0.92720(16) 0.17840(8) 0.0258(3) Uani 1 1 d . .
H13 H 0.7320 0.9852 0.1426 0.031 Uiso 1 1 calc R U
C14 C 0.77014(8) 0.81445(15) 0.21217(8) 0.0218(3) Uani 1 1 d . .
H14 H 0.8137 0.7967 0.1984 0.026 Uiso 1 1 calc R U
C15 C 0.75850(8) 0.72437(14) 0.26589(7) 0.0178(3) Uani 1 1 d . .
B1 B 0.81939(9) 0.59618(16) 0.30052(9) 0.0175(3) Uani 1 1 d . .
H1 H 0.8123(9) 0.5388(17) 0.3483(9) 0.027(4) Uiso 1 1 d . .
Cl1 Cl 0.92384(2) 0.69001(4) 0.34756(2) 0.02323(10) Uani 1 1 d . .
C16 C 0.82709(8) 0.48035(14) 0.23992(7) 0.0177(3) Uani 1 1 d . .
C17 C 0.78320(8) 0.49178(15) 0.16286(8) 0.0231(3) Uani 1 1 d . .
H17 H 0.7501 0.5724 0.1456 0.028 Uiso 1 1 calc R U
C18 C 0.78576(9) 0.39121(17) 0.11070(8) 0.0294(3) Uani 1 1 d . .
H18 H 0.7551 0.4041 0.0592 0.035 Uiso 1 1 calc R U
C19 C 0.83312(10) 0.27212(17) 0.13396(8) 0.0316(4) Uani 1 1 d . .
H19 H 0.8356 0.2033 0.0986 0.038 Uiso 1 1 calc R U
C20 C 0.87665(9) 0.25470(16) 0.20912(8) 0.0274(3) Uani 1 1 d . .
H20 H 0.9090 0.1731 0.2259 0.033 Uiso 1 1 calc R U
C21 C 0.87298(8) 0.35676(14) 0.26010(7) 0.0184(3) Uani 1 1 d . .
N2 N 0.91834(7) 0.33190(12) 0.34131(6) 0.0164(2) Uani 1 1 d . .
C22 C 0.79334(9) 0.20695(16) 0.33172(9) 0.0278(3) Uani 1 1 d . .
H22A H 0.7691 0.1397 0.3556 0.042 Uiso 1 1 calc R U
H22B H 0.7837 0.1754 0.2805 0.042 Uiso 1 1 calc R U
H22C H 0.7710 0.3023 0.3306 0.042 Uiso 1 1 calc R U
C23 C 0.89319(9) 0.25591(16) 0.45635(8) 0.0268(3) Uani 1 1 d . .
H23A H 0.8753 0.3544 0.4567 0.040 Uiso 1 1 calc R U
H23B H 0.9487 0.2495 0.4875 0.040 Uiso 1 1 calc R U
H23C H 0.8636 0.1919 0.4763 0.040 Uiso 1 1 calc R U
C24 C 0.88072(8) 0.21225(14) 0.37601(8) 0.0204(3) Uani 1 1 d . .
C25 C 0.91758(9) 0.06719(15) 0.37283(9) 0.0258(3) Uani 1 1 d . .
H25A H 0.8984 -0.0035 0.4003 0.031 Uiso 1 1 calc R U
H25B H 0.8997 0.0360 0.3199 0.031 Uiso 1 1 calc R U
C26 C 1.00600(9) 0.06586(15) 0.40527(9) 0.0265(3) Uani 1 1 d . .
H26A H 1.0251 -0.0314 0.4012 0.032 Uiso 1 1 calc R U
H26B H 1.0248 0.0921 0.4589 0.032 Uiso 1 1 calc R U
C27 C 1.03740(9) 0.17128(15) 0.36315(8) 0.0226(3) Uani 1 1 d . .
H27A H 1.0216 0.1392 0.3105 0.027 Uiso 1 1 calc R U
H27B H 1.0950 0.1696 0.3855 0.027 Uiso 1 1 calc R U
C28 C 1.00975(8) 0.32523(14) 0.36373(8) 0.0185(3) Uani 1 1 d . .
C29 C 1.03178(9) 0.41524(16) 0.30834(8) 0.0251(3) Uani 1 1 d . .
H29A H 1.0079 0.5100 0.3039 0.038 Uiso 1 1 calc R U
H29B H 1.0130 0.3684 0.2593 0.038 Uiso 1 1 calc R U
H29C H 1.0886 0.4251 0.3263 0.038 Uiso 1 1 calc R U
C30 C 1.04729(8) 0.39271(15) 0.44126(8) 0.0240(3) Uani 1 1 d . .
H30A H 1.1031 0.4061 0.4528 0.036 Uiso 1 1 calc R U
H30B H 1.0398 0.3298 0.4788 0.036 Uiso 1 1 calc R U
H30C H 1.0230 0.4855 0.4419 0.036 Uiso 1 1 calc R U
H2 H 0.9117(9) 0.4107(18) 0.3617(9) 0.023(4) Uiso 1 1 d . .

loop_
_atom_site_aniso_label
_atom_site_aniso_U_11
_atom_site_aniso_U_22
_atom_site_aniso_U_33
_atom_site_aniso_U_23
_atom_site_aniso_U_13
_atom_site_aniso_U_12
C1 0.0307(8) 0.0299(8) 0.0236(8) -0.0037(6) 0.0090(6) -0.0053(7)
C2 0.0394(10) 0.0477(11) 0.0488(11) -0.0196(9) 0.0271(9) -0.0052(8)
C3 0.0301(8) 0.0294(8) 0.0261(8) -0.0052(7) 0.0160(7) -0.0061(7)
C4 0.0624(12) 0.0421(10) 0.0264(9) -0.0030(7) 0.0233(9) -0.0165(9)
C5 0.0740(14) 0.0518(12) 0.0462(11) -0.0042(9) 0.0400(11) -0.0255(11)
C6 0.0510(11) 0.0357(9) 0.0485(11) -0.0044(8) 0.0311(9) -0.0195(8)
C7 0.0254(8) 0.0309(8) 0.0356(9) -0.0062(7) 0.0153(7) -0.0103(7)
C8 0.0241(9) 0.0552(12) 0.0676(13) -0.0159(10) 0.0201(9) -0.0126(8)
C9 0.0369(9) 0.0337(9) 0.0352(9) -0.0094(7) 0.0137(8) -0.0129(7)
N1 0.0203(6) 0.0228(6) 0.0227(6) -0.0022(5) 0.0112(5) -0.0047(5)
C10 0.0187(7) 0.0189(7) 0.0207(7) -0.0025(6) 0.0068(6) -0.0016(6)
C11 0.0207(7) 0.0283(8) 0.0306(8) 0.0006(6) 0.0091(6) 0.0065(6)
C12 0.0291(8) 0.0243(8) 0.0301(8) 0.0054(6) 0.0045(7) 0.0097(6)
C13 0.0335(8) 0.0208(7) 0.0203(7) 0.0035(6) 0.0065(6) -0.0010(6)
C14 0.0244(7) 0.0200(7) 0.0232(7) 0.0005(6) 0.0113(6) 0.0006(6)
C15 0.0180(7) 0.0159(6) 0.0195(7) -0.0017(5) 0.0069(6) -0.0014(5)
B1 0.0185(8) 0.0152(7) 0.0203(8) 0.0002(6) 0.0088(6) -0.0010(6)
Cl1 0.01987(17) 0.01723(17) 0.0300(2) -0.00394(14) 0.00617(14) 0.00055(13)
C16 0.0186(7) 0.0161(6) 0.0199(7) 0.0008(5) 0.0088(6) -0.0018(5)
C17 0.0243(8) 0.0212(7) 0.0214(7) 0.0014(6) 0.0057(6) 0.0033(6)
C18 0.0361(9) 0.0320(8) 0.0166(7) 0.0001(6) 0.0055(6) 0.0030(7)
C19 0.0460(10) 0.0278(8) 0.0192(7) -0.0064(6) 0.0100(7) 0.0069(7)
C20 0.0372(9) 0.0218(7) 0.0217(8) -0.0008(6) 0.0091(7) 0.0090(7)
C21 0.0227(7) 0.0174(6) 0.0152(7) 0.0002(5) 0.0071(6) 0.0005(5)
N2 0.0219(6) 0.0117(5) 0.0162(6) -0.0007(5) 0.0077(5) 0.0011(5)
C22 0.0273(8) 0.0214(7) 0.0353(9) 0.0019(6) 0.0122(7) -0.0040(6)
C23 0.0359(9) 0.0245(7) 0.0249(8) 0.0035(6) 0.0170(7) -0.0014(7)
C24 0.0277(8) 0.0119(6) 0.0234(7) 0.0018(5) 0.0115(6) -0.0025(5)
C25 0.0327(8) 0.0133(7) 0.0308(8) 0.0020(6) 0.0112(7) 0.0005(6)
C26 0.0350(9) 0.0145(7) 0.0291(8) 0.0040(6) 0.0110(7) 0.0057(6)
C27 0.0254(8) 0.0190(7) 0.0229(7) 0.0011(6) 0.0083(6) 0.0067(6)
C28 0.0186(7) 0.0165(7) 0.0206(7) 0.0019(5) 0.0076(6) 0.0034(5)
C29 0.0277(8) 0.0217(7) 0.0316(8) 0.0057(6) 0.0178(7) 0.0042(6)
C30 0.0243(8) 0.0196(7) 0.0254(8) -0.0029(6) 0.0060(6) -0.0001(6)

loop_
_atom_type_symbol
_atom_type_description
_atom_type_scat_dispersion_real
_atom_type_scat_dispersion_imag
_atom_type_scat_source
C C 0.0033 0.0016 'International Tables Vol C Tables 4.2.6.8 and 6.1.1.4'
H H 0.0000 0.0000 'International Tables Vol C Tables 4.2.6.8 and 6.1.1.4'
B B 0.0013 0.0007 'International Tables Vol C Tables 4.2.6.8 and 6.1.1.4'
N N 0.0061 0.0033 'International Tables Vol C Tables 4.2.6.8 and 6.1.1.4'
Cl Cl 0.1484 0.1585 'International Tables Vol C Tables 4.2.6.8 and 6.1.1.4'

loop_
_geom_angle_atom_site_label_1
_geom_angle_atom_site_label_2
_geom_angle_atom_site_label_3
_geom_angle
C3 C1 H1A 109.5
C3 C1 H1B 109.5
H1A C1 H1B 109.5
C3 C1 H1C 109.5
H1A C1 H1C 109.5
H1B C1 H1C 109.5
C3 C2 H2A 109.5
C3 C2 H2B 109.5
H2A C2 H2B 109.5
C3 C2 H2C 109.5
H2A C2 H2C 109.5
H2B C2 H2C 109.5
N1 C3 C1 108.21(11)
N1 C3 C4 107.62(12)
C1 C3 C4 107.62(13)
N1 C3 C2 116.45(13)
C1 C3 C2 106.62(13)
C4 C3 C2 110.00(14)
C5 C4 C3 113.09(15)
C5 C4 H4A 109.0
C3 C4 H4A 109.0
C5 C4 H4B 109.0
C3 C4 H4B 109.0
H4A C4 H4B 107.8
C6 C5 C4 108.69(14)
C6 C5 H5A 110.0
C4 C5 H5A 110.0
C6 C5 H5B 110.0
C4 C5 H5B 110.0
H5A C5 H5B 108.3
C5 C6 C7 113.37(15)
C5 C6 H6A 108.9
C7 C6 H6A 108.9
C5 C6 H6B 108.9
C7 C6 H6B 108.9
H6A C6 H6B 107.7
N1 C7 C9 108.28(12)
N1 C7 C6 107.83(13)
C9 C7 C6 107.82(14)
N1 C7 C8 115.70(13)
C9 C7 C8 107.22(14)
C6 C7 C8 109.74(14)
C7 C8 H8A 109.5
C7 C8 H8B 109.5
H8A C8 H8B 109.5
C7 C8 H8C 109.5
H8A C8 H8C 109.5
H8B C8 H8C 109.5
C7 C9 H9A 109.5
C7 C9 H9B 109.5
H9A C9 H9B 109.5
C7 C9 H9C 109.5
H9A C9 H9C 109.5
H9B C9 H9C 109.5
C10 N1 C7 116.57(11)
C10 N1 C3 115.63(11)
C7 N1 C3 119.80(11)
C11 C10 C15 119.51(13)
C11 C10 N1 120.51(12)
C15 C10 N1 119.95(12)
C12 C11 C10 121.95(14)
C12 C11 H11 119.0
C10 C11 H11 119.0
C13 C12 C11 119.36(14)
C13 C12 H12 120.3
C11 C12 H12 120.3
C12 C13 C14 119.23(14)
C12 C13 H13 120.4
C14 C13 H13 120.4
C13 C14 C15 123.51(13)
C13 C14 H14 118.2
C15 C14 H14 118.2
C14 C15 C10 116.43(12)
C14 C15 B1 118.42(12)
C10 C15 B1 125.15(12)
C15 B1 C16 115.51(11)
C15 B1 Cl1 105.60(9)
C16 B1 Cl1 106.79(9)
C15 B1 H1 115.0(8)
C16 B1 H1 109.6(8)
Cl1 B1 H1 103.1(8)
C21 C16 C17 114.14(12)
C21 C16 B1 123.57(12)
C17 C16 B1 122.14(12)
C18 C17 C16 123.30(13)
C18 C17 H17 118.3
C16 C17 H17 118.3
C19 C18 C17 119.88(14)
C19 C18 H18 120.1
C17 C18 H18 120.1
C20 C19 C18 119.18(14)
C20 C19 H19 120.4
C18 C19 H19 120.4
C19 C20 C21 119.78(14)
C19 C20 H20 120.1
C21 C20 H20 120.1
C20 C21 C16 123.71(13)
C20 C21 N2 118.45(12)
C16 C21 N2 117.82(11)
C21 N2 C28 114.92(10)
C21 N2 C24 112.67(10)
C28 N2 C24 116.51(10)
C21 N2 H2 102.8(10)
C28 N2 H2 103.1(10)
C24 N2 H2 104.7(10)
C24 C22 H22A 109.5
C24 C22 H22B 109.5
H22A C22 H22B 109.5
C24 C22 H22C 109.5
H22A C22 H22C 109.5
H22B C22 H22C 109.5
C24 C23 H23A 109.5
C24 C23 H23B 109.5
H23A C23 H23B 109.5
C24 C23 H23C 109.5
H23A C23 H23C 109.5
H23B C23 H23C 109.5
C22 C24 C25 110.15(12)
C22 C24 C23 107.83(12)
C25 C24 C23 111.95(12)
C22 C24 N2 109.04(11)
C25 C24 N2 109.77(11)
C23 C24 N2 108.02(11)
C26 C25 C24 114.72(12)
C26 C25 H25A 108.6
C24 C25 H25A 108.6
C26 C25 H25B 108.6
C24 C25 H25B 108.6
H25A C25 H25B 107.6
C25 C26 C27 109.90(12)
C25 C26 H26A 109.7
C27 C26 H26A 109.7
C25 C26 H26B 109.7
C27 C26 H26B 109.7
H26A C26 H26B 108.2
C26 C27 C28 114.39(12)
C26 C27 H27A 108.7
C28 C27 H27A 108.7
C26 C27 H27B 108.7
C28 C27 H27B 108.7
H27A C27 H27B 107.6
C29 C28 C30 108.08(12)
C29 C28 C27 109.81(11)
C30 C28 C27 111.32(11)
C29 C28 N2 108.73(10)
C30 C28 N2 107.65(10)
C27 C28 N2 111.15(11)
C28 C29 H29A 109.5
C28 C29 H29B 109.5
H29A C29 H29B 109.5
C28 C29 H29C 109.5
H29A C29 H29C 109.5
H29B C29 H29C 109.5
C28 C30 H30A 109.5
C28 C30 H30B 109.5
H30A C30 H30B 109.5
C28 C30 H30C 109.5
H30A C30 H30C 109.5
H30B C30 H30C 109.5

loop_
_geom_bond_atom_site_label_1
_geom_bond_atom_site_label_2
_geom_bond_distance
C1 C3 1.528(2)
C1 H1A 0.9800
C1 H1B 0.9800
C1 H1C 0.9800
C2 C3 1.545(2)
C2 H2A 0.9800
C2 H2B 0.9800
C2 H2C 0.9800
C3 N1 1.4910(18)
C3 C4 1.532(2)
C4 C5 1.521(2)
C4 H4A 0.9900
C4 H4B 0.9900
C5 C6 1.521(3)
C5 H5A 0.9900
C5 H5B 0.9900
C6 C7 1.537(2)
C6 H6A 0.9900
C6 H6B 0.9900
C7 N1 1.4897(18)
C7 C9 1.525(2)
C7 C8 1.545(2)
C8 H8A 0.9800
C8 H8B 0.9800
C8 H8C 0.9800
C9 H9A 0.9800
C9 H9B 0.9800
C9 H9C 0.9800
N1 C10 1.4395(18)
C10 C11 1.404(2)
C10 C15 1.4132(19)
C11 C12 1.385(2)
C11 H11 0.9500
C12 C13 1.379(2)
C12 H12 0.9500
C13 C14 1.382(2)
C13 H13 0.9500
C14 C15 1.4097(19)
C14 H14 0.9500
C15 B1 1.611(2)
B1 C16 1.635(2)
B1 Cl1 2.0057(16)
B1 H1 1.112(16)
C16 C21 1.4014(18)
C16 C17 1.4056(19)
C17 C18 1.389(2)
C17 H17 0.9500
C18 C19 1.385(2)
C18 H18 0.9500
C19 C20 1.379(2)
C19 H19 0.9500
C20 C21 1.3877(19)
C20 H20 0.9500
C21 N2 1.4922(17)
N2 C28 1.5825(17)
N2 C24 1.5887(17)
N2 H2 0.864(17)
C22 C24 1.522(2)
C22 H22A 0.9800
C22 H22B 0.9800
C22 H22C 0.9800
C23 C24 1.530(2)
C23 H23A 0.9800
C23 H23B 0.9800
C23 H23C 0.9800
C24 C25 1.5300(19)
C25 C26 1.518(2)
C25 H25A 0.9900
C25 H25B 0.9900
C26 C27 1.521(2)
C26 H26A 0.9900
C26 H26B 0.9900
C27 C28 1.5299(18)
C27 H27A 0.9900
C27 H27B 0.9900
C28 C29 1.5261(19)
C28 C30 1.5288(19)
C29 H29A 0.9800
C29 H29B 0.9800
C29 H29C 0.9800
C30 H30A 0.9800
C30 H30B 0.9800
C30 H30C 0.9800

loop_
_geom_torsion_atom_site_label_1
_geom_torsion_atom_site_label_2
_geom_torsion_atom_site_label_3
_geom_torsion_atom_site_label_4
_geom_torsion
N1 C3 C4 C5 -53.33(19)
C1 C3 C4 C5 -169.75(15)
C2 C3 C4 C5 74.46(18)
C3 C4 C5 C6 58.1(2)
C4 C5 C6 C7 -57.4(2)
C5 C6 C7 N1 51.95(19)
C5 C6 C7 C9 168.65(15)
C5 C6 C7 C8 -74.87(19)
C9 C7 N1 C10 45.04(17)
C6 C7 N1 C10 161.45(13)
C8 C7 N1 C10 -75.28(17)
C9 C7 N1 C3 -167.41(13)
C6 C7 N1 C3 -51.01(17)
C8 C7 N1 C3 72.26(18)
C1 C3 N1 C10 -44.41(16)
C4 C3 N1 C10 -160.44(13)
C2 C3 N1 C10 75.59(16)
C1 C3 N1 C7 167.76(13)
C4 C3 N1 C7 51.73(18)
C2 C3 N1 C7 -72.24(18)
C7 N1 C10 C11 75.33(17)
C3 N1 C10 C11 -73.57(17)
C7 N1 C10 C15 -106.73(15)
C3 N1 C10 C15 104.37(15)
C15 C10 C11 C12 -0.4(2)
N1 C10 C11 C12 177.56(14)
C10 C11 C12 C13 -0.8(2)
C11 C12 C13 C14 1.1(2)
C12 C13 C14 C15 -0.3(2)
C13 C14 C15 C10 -0.9(2)
C13 C14 C15 B1 179.66(13)
C11 C10 C15 C14 1.16(19)
N1 C10 C15 C14 -176.79(12)
C11 C10 C15 B1 -179.39(13)
N1 C10 C15 B1 2.7(2)
C14 C15 B1 C16 -59.14(16)
C10 C15 B1 C16 121.42(14)
C14 C15 B1 Cl1 58.61(14)
C10 C15 B1 Cl1 -120.83(13)
C15 B1 C16 C21 -175.49(12)
Cl1 B1 C16 C21 67.44(14)
C15 B1 C16 C17 -0.27(18)
Cl1 B1 C16 C17 -117.35(12)
C21 C16 C17 C18 -1.1(2)
B1 C16 C17 C18 -176.71(14)
C16 C17 C18 C19 0.3(2)
C17 C18 C19 C20 0.6(2)
C18 C19 C20 C21 -0.6(2)
C19 C20 C21 C16 -0.3(2)
C19 C20 C21 N2 177.61(14)
C17 C16 C21 C20 1.1(2)
B1 C16 C21 C20 176.69(13)
C17 C16 C21 N2 -176.84(12)
B1 C16 C21 N2 -1.28(19)
C20 C21 N2 C28 63.08(16)
C16 C21 N2 C28 -118.85(13)
C20 C21 N2 C24 -73.59(16)
C16 C21 N2 C24 104.48(13)
C21 N2 C24 C22 -27.29(15)
C28 N2 C24 C22 -163.23(11)
C21 N2 C24 C25 93.46(13)
C28 N2 C24 C25 -42.48(15)
C21 N2 C24 C23 -144.21(12)
C28 N2 C24 C23 79.85(14)
C22 C24 C25 C26 171.37(12)
C23 C24 C25 C26 -68.66(16)
N2 C24 C25 C26 51.30(16)
C24 C25 C26 C27 -59.49(16)
C25 C26 C27 C28 57.76(16)
C26 C27 C28 C29 -169.36(12)
C26 C27 C28 C30 70.99(16)
C26 C27 C28 N2 -49.01(16)
C21 N2 C28 C29 27.79(15)
C24 N2 C28 C29 162.75(11)
C21 N2 C28 C30 144.65(11)
C24 N2 C28 C30 -80.39(13)
C21 N2 C28 C27 -93.20(13)
C24 N2 C28 C27 41.76(15)

loop_
_platon_squeeze_void_nr
_platon_squeeze_void_average_x
_platon_squeeze_void_average_y
_platon_squeeze_void_average_z
_platon_squeeze_void_volume
_platon_squeeze_void_count_electrons
_platon_squeeze_void_content
1 0.500 -0.009 0.500 224 45 ' '
2 0.500 -0.021 1.000 224 45 ' '
